data_2216780
loop_
_publ_author_name
'Ai-Qun Zhou'
'Jia-Rong Zhou'
'Chun-Lin Ni'

_publ_section_title
;
 Bis[2-(4-bromobenzyl)isoquinolinium]
 bis(1,2-dicyanoethene-1,2-dithiolato-\k^2^<i>S</i>,<i>S</i>')nickel(II)
;
_journal_coeditor_code SJ2407
_journal_issue 12
_journal_name_full 'Acta Crystallographica Section E'
_journal_page_first m2980
_journal_page_last m2980
_journal_paper_doi 10.1107/S1600536807055821
_journal_volume 63
_journal_year 2007
_chemical_formula_iupac '(C16 H13 Br N)2 [Ni (C4 N2 S2)2]'
_chemical_formula_moiety '2(C16 H13 Br N +), C8 N4 Ni S4 2-'
_chemical_formula_sum 'C40 H26 Br2 N6 Ni S4'
_chemical_formula_weight 937.44
_chemical_name_systematic
;
Bis[2-(4-bromobenzyl)isoquinolinium]
bis(1,2-dicyanoethene-1,2-dithiolato-\k^2^<i>S</i>,<i>S</i>')nickel(II)
;
_space_group_IT_number 2
_symmetry_cell_setting triclinic
_symmetry_space_group_name_Hall '-P 1'
_symmetry_space_group_name_H-M 'P -1'
_atom_sites_solution_hydrogens geom
_atom_sites_solution_primary direct
_atom_sites_solution_secondary difmap
_audit_creation_method SHELXL2000
_cell_angle_alpha 110.776(7)
_cell_angle_beta 101.261(6)
_cell_angle_gamma 97.880(7)
_cell_formula_units_Z 2
_cell_length_a 11.320(4)
_cell_length_b 13.354(5)
_cell_length_c 14.754(5)
_cell_measurement_reflns_used 698
_cell_measurement_temperature 291(2)
_cell_measurement_theta_max 20.394
_cell_measurement_theta_min 2.787
_cell_volume 1992.7(12)
_computing_cell_refinement 'SAINT (Bruker, 2001)'
_computing_data_collection 'SMART (Bruker, 2001)'
_computing_data_reduction 'SAINT (Bruker, 2001)'
_computing_molecular_graphics 'SHELXTL (Bruker, 2000)'
_computing_publication_material 'SHELXTL (Bruker, 2000)'
_computing_structure_refinement 'SHELXTL (Bruker, 2000)'
_computing_structure_solution 'SHELXTL (Bruker, 2000)'
_diffrn_ambient_temperature 291(2)
_diffrn_measured_fraction_theta_full 0.982
_diffrn_measured_fraction_theta_max 0.982
_diffrn_measurement_device_type 'Bruker SMART APEX CCD'
_diffrn_measurement_method '\f and \w scans'
_diffrn_radiation_monochromator graphite
_diffrn_radiation_source 'fine-focus sealed tube'
_diffrn_radiation_type MoK\a
_diffrn_radiation_wavelength 0.71073
_diffrn_reflns_av_R_equivalents 0.0852
_diffrn_reflns_av_sigmaI/netI 0.1119
_diffrn_reflns_limit_h_max 13
_diffrn_reflns_limit_h_min -13
_diffrn_reflns_limit_k_max 9
_diffrn_reflns_limit_k_min -15
_diffrn_reflns_limit_l_max 17
_diffrn_reflns_limit_l_min -14
_diffrn_reflns_number 9888
_diffrn_reflns_theta_full 25.00
_diffrn_reflns_theta_max 25.00
_diffrn_reflns_theta_min 1.88
_diffrn_standards_number 0
_exptl_absorpt_coefficient_mu 2.739
_exptl_absorpt_correction_T_max 0.762
_exptl_absorpt_correction_T_min 0.461
_exptl_absorpt_correction_type multi-scan
_exptl_absorpt_process_details '(SADABS; Sheldrick, 2004)'
_exptl_crystal_colour Brown
_exptl_crystal_density_diffrn 1.562
_exptl_crystal_density_method 'not measured'
_exptl_crystal_description block
_exptl_crystal_F_000 940
_exptl_crystal_size_max 0.30
_exptl_crystal_size_mid 0.30
_exptl_crystal_size_min 0.10
_refine_diff_density_max 0.964
_refine_diff_density_min -0.683
_refine_ls_extinction_method none
_refine_ls_goodness_of_fit_ref 1.036
_refine_ls_hydrogen_treatment constr
_refine_ls_matrix_type full
_refine_ls_number_parameters 466
_refine_ls_number_reflns 6871
_refine_ls_number_restraints 0
_refine_ls_restrained_S_all 1.036
_refine_ls_R_factor_all 0.1198
_refine_ls_R_factor_gt 0.0655
_refine_ls_shift/su_max 0.001
_refine_ls_shift/su_mean 0.001
_refine_ls_structure_factor_coef Fsqd
_refine_ls_weighting_details 'calc w=1/[\s^2^(Fo^2^)+(0.04P)^2^] where P=(Fo^2^+2Fc^2^)/3'
_refine_ls_weighting_scheme calc
_refine_ls_wR_factor_gt 0.1387
_refine_ls_wR_factor_ref 0.1472
_reflns_number_gt 3408
_reflns_number_total 6871
_reflns_threshold_expression I>2\s(I)
_cod_data_source_file sj2407.cif
_cod_data_source_block I
_cod_depositor_comments
;
The following automatic conversions were performed:
'_symmetry_cell_setting' value 'Triclinic' changed to 'triclinic'
according to '/home/saulius/struct/CIF-dictionaries/cif_core.dic'
dictionary named 'cif_core.dic' version 2.4.1 from 2010-06-29.

Automatic conversion script
Id: cif_fix_enum 1527 2010-12-29 10:47:43Z saulius 

The following automatic conversions were performed:

'_symmetry_cell_setting' value 'Triclinic' changed to 'triclinic'
according to /home/saulius/struct/CIF-dictionaries/cif_core.dic
dictionary named 'cif_core.dic' version 2.4.1 from 2010-06-29.

Automatic conversion script
Id: cif_fix_values 1715 2011-07-08 13:25:40Z adriana 
;
_cod_original_cell_volume 1992.8(12)
_cod_database_code 2216780
_cod_database_fobs_code 2216780

loop_
_symmetry_equiv_pos_as_xyz
'x, y, z'
'-x, -y, -z'

loop_
_atom_site_type_symbol
_atom_site_label
_atom_site_fract_x
_atom_site_fract_y
_atom_site_fract_z
_atom_site_U_iso_or_equiv
_atom_site_adp_type
_atom_site_calc_flag
_atom_site_refinement_flags
_atom_site_occupancy
Ni Ni1 0.32855(7) 0.37256(6) 0.16612(5) 0.0583(2) Uani d . 1
Br Br1 1.19531(9) 0.73115(8) 0.60159(10) 0.1871(6) Uani d . 1
Br Br2 0.17434(9) 0.03355(11) 0.37778(7) 0.1603(5) Uani d . 1
C C1 0.4413(5) 0.2335(4) 0.2708(4) 0.0585(16) Uani d . 1
C C2 0.4826(5) 0.2076(4) 0.1883(4) 0.0562(15) Uani d . 1
C C3 0.5536(6) 0.1275(5) 0.1648(4) 0.0650(17) Uani d . 1
C C4 0.4693(6) 0.1786(6) 0.3371(5) 0.0705(18) Uani d . 1
C C5 0.1738(5) 0.5346(5) 0.1360(5) 0.0657(17) Uani d . 1
C C6 0.2167(5) 0.5077(4) 0.0552(5) 0.0617(17) Uani d . 1
C C7 0.1943(7) 0.5541(5) -0.0193(5) 0.0727(19) Uani d . 1
C C8 0.0952(6) 0.6130(5) 0.1550(5) 0.0761(19) Uani d . 1
C C9 1.0375(8) 0.6558(6) 0.5121(8) 0.107 Uani d . 1
C C10 0.9467(8) 0.6324(6) 0.5551(5) 0.099(3) Uani d . 1
H H10 0.9625 0.6513 0.6241 0.119 Uiso calc R 1
C C11 0.8294(7) 0.5790(6) 0.4910(6) 0.096(2) Uani d . 1
H H11 0.7654 0.5617 0.5177 0.115 Uiso calc R 1
C C12 0.8059(7) 0.5513(5) 0.3897(6) 0.0724(19) Uani d . 1
C C13 0.9011(8) 0.5752(6) 0.3523(5) 0.089(2) Uani d . 1
H H13 0.8880 0.5555 0.2834 0.106 Uiso calc R 1
C C14 1.0172(7) 0.6285(6) 0.4156(7) 0.102(2) Uani d . 1
H H14 1.0818 0.6451 0.3890 0.122 Uiso calc R 1
C C15 0.6783(6) 0.4941(5) 0.3214(5) 0.097(2) Uani d . 1
H H15A 0.6850 0.4467 0.2563 0.117 Uiso calc R 1
H H15B 0.6365 0.4483 0.3493 0.117 Uiso calc R 1
C C16 0.5567(9) 0.6257(8) 0.3865(7) 0.119(3) Uani d . 1
H H16 0.5716 0.6073 0.4422 0.143 Uiso calc R 1
C C17 0.4902(8) 0.7017(8) 0.3868(6) 0.124(3) Uani d . 1
H H17 0.4604 0.7362 0.4416 0.148 Uiso calc R 1
C C18 0.4681(7) 0.7266(6) 0.3041(7) 0.092(2) Uani d . 1
C C19 0.3982(8) 0.8111(7) 0.3006(7) 0.118(3) Uani d . 1
H H19 0.3682 0.8494 0.3540 0.141 Uiso calc R 1
C C20 0.3801(8) 0.8300(6) 0.2136(8) 0.107(3) Uani d . 1
H H20 0.3358 0.8820 0.2075 0.129 Uiso calc R 1
C C21 0.4259(7) 0.7737(7) 0.1355(6) 0.094(2) Uani d . 1
H H21 0.4125 0.7901 0.0787 0.113 Uiso calc R 1
C C22 0.4893(6) 0.6959(6) 0.1375(6) 0.084(2) Uani d . 1
H H22 0.5174 0.6578 0.0828 0.101 Uiso calc R 1
C C23 0.5108(6) 0.6752(5) 0.2229(6) 0.0746(19) Uani d . 1
C C24 0.5810(6) 0.5931(5) 0.2271(6) 0.079(2) Uani d . 1
H H24 0.6096 0.5548 0.1727 0.095 Uiso calc R 1
C C25 0.1943(7) 0.0626(7) 0.5152(5) 0.095 Uani d . 1
C C26 0.1321(7) 0.1321(6) 0.5688(6) 0.100(2) Uani d . 1
H H26 0.0813 0.1661 0.5376 0.120 Uiso calc R 1
C C27 0.1436(6) 0.1519(5) 0.6671(6) 0.084(2) Uani d . 1
H H27 0.0971 0.1961 0.7019 0.100 Uiso calc R 1
C C28 0.2237(5) 0.1071(4) 0.7157(5) 0.0587(15) Uani d . 1
C C29 0.2878(6) 0.0399(5) 0.6612(5) 0.0728(18) Uani d . 1
H H29 0.3408 0.0077 0.6926 0.087 Uiso calc R 1
C C30 0.2760(6) 0.0186(5) 0.5605(5) 0.087(2) Uani d . 1
H H30 0.3227 -0.0247 0.5250 0.104 Uiso calc R 1
C C31 0.2412(6) 0.1313(5) 0.8254(4) 0.0690(17) Uani d . 1
H H31A 0.3078 0.1000 0.8478 0.083 Uiso calc R 1
H H31B 0.2649 0.2103 0.8631 0.083 Uiso calc R 1
C C32 0.0844(6) -0.0256(5) 0.8057(4) 0.0639(17) Uani d . 1
H H32 0.1244 -0.0715 0.7649 0.077 Uiso calc R 1
C C33 -0.0166(6) -0.0677(5) 0.8254(4) 0.0648(17) Uani d . 1
H H33 -0.0463 -0.1435 0.7965 0.078 Uiso calc R 1
C C34 -0.0797(5) -0.0037(5) 0.8871(4) 0.0528(15) Uani d . 1
C C35 -0.1846(6) -0.0443(5) 0.9091(4) 0.0673(18) Uani d . 1
H H35 -0.2181 -0.1196 0.8817 0.081 Uiso calc R 1
C C36 -0.2396(6) 0.0265(6) 0.9718(5) 0.0749(19) Uani d . 1
H H36 -0.3104 -0.0011 0.9862 0.090 Uiso calc R 1
C C37 -0.1891(6) 0.1402(6) 1.0139(5) 0.0757(19) Uani d . 1
H H37 -0.2258 0.1873 1.0570 0.091 Uiso calc R 1
C C38 -0.0882(6) 0.1812(5) 0.9925(4) 0.0687(17) Uani d . 1
H H38 -0.0564 0.2568 1.0201 0.082 Uiso calc R 1
C C39 -0.0302(6) 0.1117(5) 0.9290(4) 0.0549(15) Uani d . 1
C C40 0.0727(6) 0.1510(5) 0.9056(4) 0.0563(15) Uani d . 1
H H40 0.1046 0.2265 0.9327 0.068 Uiso calc R 1
N N1 0.4949(6) 0.1342(5) 0.3877(4) 0.095(2) Uani d . 1
N N2 0.6105(6) 0.0614(5) 0.1465(4) 0.097(2) Uani d . 1
N N3 0.1829(6) 0.5868(5) -0.0815(5) 0.093(2) Uani d . 1
N N4 0.0365(6) 0.6768(5) 0.1724(5) 0.098(2) Uani d . 1
N N5 0.6030(5) 0.5746(5) 0.3085(6) 0.0826(17) Uani d . 1
N N6 0.1288(4) 0.0869(4) 0.8465(3) 0.0573(12) Uani d . 1
S S1 0.35194(16) 0.32994(13) 0.29755(11) 0.0708(5) Uani d . 1
S S2 0.44630(15) 0.26760(12) 0.10251(11) 0.0654(5) Uani d . 1
S S3 0.31046(15) 0.41468(12) 0.03658(11) 0.0676(5) Uani d . 1
S S4 0.20597(17) 0.47605(14) 0.22340(13) 0.0810(5) Uani d . 1

loop_
_atom_site_aniso_label
_atom_site_aniso_U_11
_atom_site_aniso_U_22
_atom_site_aniso_U_33
_atom_site_aniso_U_12
_atom_site_aniso_U_13
_atom_site_aniso_U_23
Ni1 0.0551(5) 0.0450(5) 0.0682(5) 0.0130(3) 0.0170(4) 0.0135(3)
Br1 0.1028(7) 0.0784(7) 0.2734(14) 0.0060(5) -0.0676(8) 0.0123(7)
Br2 0.1135(8) 0.2950(15) 0.0978(7) 0.0386(9) 0.0250(6) 0.1107(8)
C1 0.052(4) 0.055(4) 0.059(4) 0.012(3) 0.010(3) 0.014(3)
C2 0.048(4) 0.051(4) 0.061(4) 0.009(3) 0.010(3) 0.014(3)
C3 0.066(4) 0.078(5) 0.066(4) 0.031(4) 0.029(3) 0.034(3)
C4 0.067(5) 0.078(5) 0.064(5) 0.022(4) 0.014(4) 0.025(4)
C5 0.055(4) 0.055(4) 0.082(5) 0.015(3) 0.016(3) 0.021(3)
C6 0.064(4) 0.036(3) 0.069(4) 0.007(3) 0.008(3) 0.009(3)
C7 0.087(5) 0.049(4) 0.072(5) 0.020(4) 0.013(4) 0.014(4)
C8 0.079(5) 0.064(5) 0.097(5) 0.028(4) 0.035(4) 0.035(4)
C9 0.076 0.085 0.121 0.014 -0.011 0.015
C10 0.111(7) 0.079(5) 0.078(5) 0.035(5) 0.001(5) 0.004(4)
C11 0.089(6) 0.107(6) 0.089(6) 0.022(5) 0.023(5) 0.035(5)
C12 0.074(5) 0.046(4) 0.083(5) 0.009(3) 0.009(4) 0.016(3)
C13 0.087(6) 0.092(6) 0.085(5) 0.026(5) 0.022(5) 0.031(4)
C14 0.074(6) 0.093(6) 0.143(7) 0.019(5) 0.031(5) 0.051(5)
C15 0.088(5) 0.054(4) 0.119(6) 0.001(4) -0.005(5) 0.020(4)
C16 0.126(8) 0.132(8) 0.105(7) 0.049(7) 0.036(6) 0.043(6)
C17 0.126(8) 0.160(9) 0.080(6) 0.068(7) 0.032(6) 0.027(6)
C18 0.083(5) 0.087(6) 0.080(6) 0.017(4) 0.013(5) 0.009(5)
C19 0.119(7) 0.105(7) 0.099(7) 0.045(6) 0.019(6) 0.003(5)
C20 0.094(6) 0.084(6) 0.118(7) 0.029(5) 0.008(6) 0.016(6)
C21 0.079(5) 0.081(6) 0.110(6) 0.010(5) 0.014(5) 0.032(5)
C22 0.065(5) 0.084(6) 0.093(6) 0.008(4) 0.020(4) 0.026(4)
C23 0.064(4) 0.054(4) 0.079(5) -0.003(4) 0.009(4) 0.007(4)
C24 0.062(5) 0.056(5) 0.092(6) -0.003(4) 0.006(4) 0.011(4)
C25 0.088 0.118 0.087 0.022 0.019 0.054
C26 0.099(6) 0.128(7) 0.121(7) 0.052(5) 0.033(5) 0.090(6)
C27 0.082(5) 0.082(5) 0.106(6) 0.041(4) 0.028(5) 0.051(4)
C28 0.053(4) 0.050(4) 0.076(4) 0.012(3) 0.016(3) 0.028(3)
C29 0.079(5) 0.070(5) 0.072(5) 0.033(4) 0.017(4) 0.026(3)
C30 0.083(5) 0.108(6) 0.073(5) 0.036(4) 0.022(4) 0.034(4)
C31 0.061(4) 0.062(4) 0.075(5) 0.008(3) 0.017(3) 0.019(3)
C32 0.066(4) 0.048(4) 0.072(4) 0.015(3) 0.013(3) 0.018(3)
C33 0.073(5) 0.044(4) 0.063(4) 0.001(3) 0.005(4) 0.015(3)
C34 0.057(4) 0.053(4) 0.044(3) 0.006(3) -0.003(3) 0.024(3)
C35 0.062(4) 0.069(5) 0.059(4) -0.005(4) -0.002(3) 0.027(3)
C36 0.068(5) 0.094(6) 0.065(4) 0.006(4) 0.013(4) 0.040(4)
C37 0.080(5) 0.084(6) 0.077(5) 0.026(4) 0.031(4) 0.039(4)
C38 0.082(5) 0.059(4) 0.080(5) 0.025(4) 0.032(4) 0.035(3)
C39 0.063(4) 0.049(4) 0.059(4) 0.016(3) 0.015(3) 0.029(3)
C40 0.063(4) 0.045(4) 0.062(4) 0.014(3) 0.013(3) 0.024(3)
N1 0.115(5) 0.106(5) 0.081(4) 0.054(4) 0.029(4) 0.044(4)
N2 0.113(5) 0.116(5) 0.099(4) 0.073(4) 0.051(4) 0.054(4)
N3 0.124(5) 0.072(4) 0.083(5) 0.035(4) 0.015(4) 0.030(3)
N4 0.099(5) 0.084(4) 0.136(5) 0.050(4) 0.049(4) 0.052(4)
N5 0.064(4) 0.065(4) 0.097(5) 0.004(3) 0.009(4) 0.017(4)
N6 0.057(3) 0.048(3) 0.065(3) 0.012(3) 0.011(3) 0.022(3)
S1 0.0789(12) 0.0677(11) 0.0693(11) 0.0304(9) 0.0312(9) 0.0198(8)
S2 0.0724(11) 0.0620(10) 0.0691(10) 0.0270(9) 0.0271(9) 0.0255(8)
S3 0.0786(11) 0.0489(10) 0.0704(10) 0.0211(8) 0.0216(9) 0.0143(8)
S4 0.0877(13) 0.0815(13) 0.0977(13) 0.0462(11) 0.0460(11) 0.0414(10)

loop_
_atom_type_symbol
_atom_type_description
_atom_type_scat_dispersion_real
_atom_type_scat_dispersion_imag
_atom_type_scat_source
C C 0.0033 0.0016 'International Tables Vol C Tables 4.2.6.8 and 6.1.1.4'
H H 0.0000 0.0000 'International Tables Vol C Tables 4.2.6.8 and 6.1.1.4'
N N 0.0061 0.0033 'International Tables Vol C Tables 4.2.6.8 and 6.1.1.4'
S S 0.1246 0.1234 'International Tables Vol C Tables 4.2.6.8 and 6.1.1.4'
Ni Ni 0.3393 1.1124 'International Tables Vol C Tables 4.2.6.8 and 6.1.1.4'
Br Br -0.2901 2.4595 'International Tables Vol C Tables 4.2.6.8 and 6.1.1.4'

loop_
_geom_angle_atom_site_label_1
_geom_angle_atom_site_label_2
_geom_angle_atom_site_label_3
_geom_angle
S3 Ni1 S2 86.47(7)
S3 Ni1 S4 91.51(7)
S2 Ni1 S4 177.56(8)
S3 Ni1 S1 178.51(7)
S2 Ni1 S1 92.37(7)
S4 Ni1 S1 89.67(7)
C2 C1 C4 119.3(6)
C2 C1 S1 121.3(5)
C4 C1 S1 119.4(5)
C1 C2 C3 121.7(5)
C1 C2 S2 121.4(5)
C3 C2 S2 116.9(4)
N2 C3 C2 178.9(7)
N1 C4 C1 177.4(8)
C6 C5 C8 121.7(6)
C6 C5 S4 121.8(5)
C8 C5 S4 116.5(5)
C5 C6 C7 124.4(6)
C5 C6 S3 119.8(5)
C7 C6 S3 115.7(5)
N3 C7 C6 174.8(8)
N4 C8 C5 177.9(8)
C14 C9 C10 122.2(7)
C14 C9 Br1 121.9(8)
C10 C9 Br1 115.9(8)
C9 C10 C11 116.9(7)
C9 C10 H10 121.6
C11 C10 H10 121.6
C12 C11 C10 121.7(7)
C12 C11 H11 119.1
C10 C11 H11 119.1
C13 C12 C11 118.0(7)
C13 C12 C15 120.9(7)
C11 C12 C15 121.1(8)
C12 C13 C14 120.4(7)
C12 C13 H13 119.8
C14 C13 H13 119.8
C9 C14 C13 120.7(8)
C9 C14 H14 119.7
C13 C14 H14 119.7
N5 C15 C12 111.7(5)
N5 C15 H15A 109.3
C12 C15 H15A 109.3
N5 C15 H15B 109.3
C12 C15 H15B 109.3
H15A C15 H15B 107.9
C17 C16 N5 122.9(9)
C17 C16 H16 118.5
N5 C16 H16 118.5
C16 C17 C18 117.6(8)
C16 C17 H17 121.2
C18 C17 H17 121.2
C17 C18 C23 121.3(8)
C17 C18 C19 120.4(9)
C23 C18 C19 118.3(8)
C20 C19 C18 116.0(8)
C20 C19 H19 122.0
C18 C19 H19 122.0
C21 C20 C19 121.5(9)
C21 C20 H20 119.2
C19 C20 H20 119.2
C22 C21 C20 123.1(8)
C22 C21 H21 118.5
C20 C21 H21 118.5
C21 C22 C23 117.5(7)
C21 C22 H22 121.2
C23 C22 H22 121.2
C22 C23 C18 123.5(8)
C22 C23 C24 118.3(8)
C18 C23 C24 118.2(8)
N5 C24 C23 118.3(7)
N5 C24 H24 120.8
C23 C24 H24 120.8
C30 C25 C26 120.9(7)
C30 C25 Br2 119.1(6)
C26 C25 Br2 119.9(6)
C27 C26 C25 120.6(7)
C27 C26 H26 119.7
C25 C26 H26 119.7
C26 C27 C28 120.4(6)
C26 C27 H27 119.8
C28 C27 H27 119.8
C29 C28 C27 118.1(6)
C29 C28 C31 120.7(6)
C27 C28 C31 121.2(6)
C28 C29 C30 121.9(6)
C28 C29 H29 119.0
C30 C29 H29 119.0
C25 C30 C29 117.9(6)
C25 C30 H30 121.0
C29 C30 H30 121.0
N6 C31 C28 112.1(5)
N6 C31 H31A 109.2
C28 C31 H31A 109.2
N6 C31 H31B 109.2
C28 C31 H31B 109.2
H31A C31 H31B 107.9
C33 C32 N6 119.3(6)
C33 C32 H32 120.4
N6 C32 H32 120.4
C32 C33 C34 123.2(6)
C32 C33 H33 118.4
C34 C33 H33 118.4
C35 C34 C33 124.9(6)
C35 C34 C39 119.2(6)
C33 C34 C39 116.0(6)
C36 C35 C34 120.1(6)
C36 C35 H35 119.9
C34 C35 H35 119.9
C35 C36 C37 120.2(6)
C35 C36 H36 119.9
C37 C36 H36 119.9
C38 C37 C36 120.5(6)
C38 C37 H37 119.8
C36 C37 H37 119.8
C37 C38 C39 120.8(6)
C37 C38 H38 119.6
C39 C38 H38 119.6
C40 C39 C38 122.2(6)
C40 C39 C34 118.6(5)
C38 C39 C34 119.2(6)
N6 C40 C39 123.0(6)
N6 C40 H40 118.5
C39 C40 H40 118.5
C24 N5 C16 121.5(7)
C24 N5 C15 122.3(7)
C16 N5 C15 116.2(8)
C40 N6 C32 119.9(5)
C40 N6 C31 121.7(5)
C32 N6 C31 118.4(5)
C1 S1 Ni1 102.3(2)
C2 S2 Ni1 102.5(2)
C6 S3 Ni1 104.1(2)
C5 S4 Ni1 102.6(2)

loop_
_geom_bond_atom_site_label_1
_geom_bond_atom_site_label_2
_geom_bond_distance
Ni1 S3 2.1571(19)
Ni1 S2 2.1657(17)
Ni1 S4 2.1691(18)
Ni1 S1 2.186(2)
Br1 C9 1.895(8)
Br2 C25 1.884(7)
C1 C2 1.338(7)
C1 C4 1.430(9)
C1 S1 1.729(6)
C2 C3 1.411(8)
C2 S2 1.737(6)
C3 N2 1.149(7)
C4 N1 1.127(7)
C5 C6 1.325(8)
C5 C8 1.453(9)
C5 S4 1.737(7)
C6 C7 1.440(9)
C6 S3 1.726(6)
C7 N3 1.142(7)
C8 N4 1.140(7)
C9 C14 1.302(10)
C9 C10 1.366(11)
C10 C11 1.393(9)
C10 H10 0.9300
C11 C12 1.365(9)
C11 H11 0.9300
C12 C13 1.354(9)
C12 C15 1.506(9)
C13 C14 1.379(9)
C13 H13 0.9300
C14 H14 0.9300
C15 N5 1.500(8)
C15 H15A 0.9700
C15 H15B 0.9700
C16 C17 1.343(11)
C16 N5 1.357(9)
C16 H16 0.9300
C17 C18 1.362(10)
C17 H17 0.9300
C18 C23 1.369(9)
C18 C19 1.474(10)
C19 C20 1.377(10)
C19 H19 0.9300
C20 C21 1.373(10)
C20 H20 0.9300
C21 C22 1.346(9)
C21 H21 0.9300
C22 C23 1.367(9)
C22 H22 0.9300
C23 C24 1.450(9)
C24 N5 1.296(8)
C24 H24 0.9300
C25 C30 1.355(9)
C25 C26 1.363(10)
C26 C27 1.354(8)
C26 H26 0.9300
C27 C28 1.377(8)
C27 H27 0.9300
C28 C29 1.368(7)
C28 C31 1.500(7)
C29 C30 1.385(8)
C29 H29 0.9300
C30 H30 0.9300
C31 N6 1.465(7)
C31 H31A 0.9700
C31 H31B 0.9700
C32 C33 1.332(8)
C32 N6 1.380(6)
C32 H32 0.9300
C33 C34 1.393(8)
C33 H33 0.9300
C34 C35 1.382(8)
C34 C39 1.422(7)
C35 C36 1.380(8)
C35 H35 0.9300
C36 C37 1.404(8)
C36 H36 0.9300
C37 C38 1.340(8)
C37 H37 0.9300
C38 C39 1.401(8)
C38 H38 0.9300
C39 C40 1.368(7)
C40 N6 1.315(6)
C40 H40 0.9300

loop_
_geom_hbond_atom_site_label_D
_geom_hbond_atom_site_label_H
_geom_hbond_atom_site_label_A
_geom_hbond_site_symmetry_A
_geom_hbond_distance_DH
_geom_hbond_distance_HA
_geom_hbond_distance_DA
_geom_hbond_angle_DHA
_geom_hbond_publ_flag
C17 H17 N1 2_666 0.930 2.400 3.226(10) 148.0 y
C31 H31A N2 2_656 0.970 2.480 3.359(10) 151.0 y
C36 H36 N2 1_456 0.930 2.590 3.288(9) 132.0 y
